data_4502356
loop_
_publ_author_name
'Chen, Shan-Ci'
'Yu, Rong-Min'
'Zhao, Zhen-Guo'
'Chen, Shu-Mei'
'Zhang, Qi-Sheng'
'Wu, Xiao-Yuan'
'Wang, Fei'
'Lu, Can-Zhong'

_publ_section_title
;
 A Series of Polynuclear Complexes of d10Metals With Interesting
 Luminescent Properties
;
_journal_issue 3
_journal_name_full 'Crystal Growth &amp; Design'
_journal_page_first 1155
_journal_paper_doi 10.1021/cg901031x
_journal_volume 10
_journal_year 2010
_chemical_formula_moiety 'C14 H8 Cu3 N4 S2, C8 H20 N'
_chemical_formula_sum 'C22 H28 Cu3 N5 S2'
_chemical_formula_weight 617.23
_chemical_name_systematic
; 
 ? 
;
_space_group_IT_number 81
_symmetry_cell_setting tetragonal
_symmetry_space_group_name_Hall 'P -4'
_symmetry_space_group_name_H-M 'P -4'
_atom_sites_solution_hydrogens geom
_atom_sites_solution_primary direct
_atom_sites_solution_secondary difmap
_audit_creation_method SHELXL-97
_cell_angle_alpha 90.00
_cell_angle_beta 90.00
_cell_angle_gamma 90.00
_cell_formula_units_Z 2
_cell_length_a 10.0509(4)
_cell_length_b 10.0509(4)
_cell_length_c 12.3120(11)
_cell_measurement_reflns_used 3030
_cell_measurement_temperature 293(2)
_cell_measurement_theta_max 27.4487
_cell_measurement_theta_min 2.0261
_cell_volume 1243.77(13)
_computing_structure_refinement 'SHELXL-97 (Sheldrick, 1997)'
_computing_structure_solution 'SHELXS-97 (Sheldrick, 1990)'
_diffrn_ambient_temperature 293(2)
_diffrn_detector_area_resol_mean 13.6612
_diffrn_measured_fraction_theta_full 0.998
_diffrn_measured_fraction_theta_max 0.998
_diffrn_measurement_device_type 'SCXMini Mercury2'
_diffrn_measurement_method CCD_Profile_fitting
_diffrn_radiation_monochromator graphite
_diffrn_radiation_source 'fine-focus sealed tube'
_diffrn_radiation_type MoK\a
_diffrn_radiation_wavelength 0.71073
_diffrn_reflns_av_R_equivalents 0.0389
_diffrn_reflns_av_sigmaI/netI 0.0429
_diffrn_reflns_limit_h_max 13
_diffrn_reflns_limit_h_min -12
_diffrn_reflns_limit_k_max 12
_diffrn_reflns_limit_k_min -12
_diffrn_reflns_limit_l_max 15
_diffrn_reflns_limit_l_min -15
_diffrn_reflns_number 9083
_diffrn_reflns_theta_full 27.45
_diffrn_reflns_theta_max 27.45
_diffrn_reflns_theta_min 2.03
_exptl_absorpt_coefficient_mu 2.729
_exptl_absorpt_correction_T_max 0.7354
_exptl_absorpt_correction_T_min 0.6393
_exptl_absorpt_correction_type multi-scan
_exptl_crystal_colour Brown
_exptl_crystal_density_diffrn 1.648
_exptl_crystal_density_method 'not measured'
_exptl_crystal_description Block
_exptl_crystal_F_000 628
_exptl_crystal_size_max 0.18
_exptl_crystal_size_mid 0.12
_exptl_crystal_size_min 0.12
_refine_diff_density_max 1.134
_refine_diff_density_min -1.148
_refine_diff_density_rms 0.370
_refine_ls_abs_structure_details 'Flack H D (1983), Acta Cryst. A39, 876-881'
_refine_ls_abs_structure_Flack -0.02(3)
_refine_ls_extinction_method none
_refine_ls_goodness_of_fit_ref 1.136
_refine_ls_hydrogen_treatment constr
_refine_ls_matrix_type full
_refine_ls_number_parameters 135
_refine_ls_number_reflns 2853
_refine_ls_number_restraints 10
_refine_ls_restrained_S_all 1.149
_refine_ls_R_factor_all 0.0589
_refine_ls_R_factor_gt 0.0398
_refine_ls_shift/su_max 0.077
_refine_ls_shift/su_mean 0.004
_refine_ls_structure_factor_coef Fsqd
_refine_ls_weighting_details 'calc w=1/[\s^2^(Fo^2^)+(0.0765P)^2^+0.0000P] where P=(Fo^2^+2Fc^2^)/3'
_refine_ls_weighting_scheme calc
_refine_ls_wR_factor_gt 0.1003
_refine_ls_wR_factor_ref 0.1316
_reflns_number_gt 2302
_reflns_number_total 2853
_reflns_threshold_expression >2sigma(I)
_cod_data_source_file cg901031x_si_002.cif
_cod_data_source_block a
_cod_depositor_comments
;
The following automatic conversions were performed:

'_symmetry_cell_setting' value 'Tetragonal' changed to 'tetragonal'
according to /home/saulius/struct/CIF-dictionaries/cif_core.dic
dictionary named 'cif_core.dic' version 2.4.2 from
2011-04-26.

'_exptl_absorpt_correction_type' value 'Multi-scan'
changed to 'multi-scan' according to
/home/saulius/struct/CIF-dictionaries/cif_core.dic dictionary named
'cif_core.dic' version 2.4.2 from 2011-04-26.

Automatic conversion script
Id: cif_fix_values 1715 2011-07-08 13:25:40Z adriana 
;
_cod_original_sg_symbol_H-M P-4
_cod_database_code 4502356

loop_
_symmetry_equiv_pos_as_xyz
'x, y, z'
'-x, -y, z'
'y, -x, -z'
'-y, x, -z'

loop_
_atom_site_label
_atom_site_type_symbol
_atom_site_fract_x
_atom_site_fract_y
_atom_site_fract_z
_atom_site_U_iso_or_equiv
_atom_site_adp_type
_atom_site_occupancy
_atom_site_symmetry_multiplicity
_atom_site_calc_flag
_atom_site_refinement_flags
Cu2 Cu 0.63854(7) 1.48131(6) 0.42147(6) 0.0355(2) Uani 1 1 d .
Cu1 Cu 0.5000 1.0000 0.27123(8) 0.0354(3) Uani 1 2 d S
S1 S 0.57276(13) 1.26900(12) 0.41700(13) 0.0344(3) Uani 1 1 d .
N1 N 0.4039(5) 1.1567(4) 0.2709(4) 0.0330(10) Uani 1 1 d .
N2 N 0.3481(5) 1.3663(4) 0.3220(4) 0.0332(10) Uani 1 1 d .
N3 N 1.0000 1.0000 0.5000 0.058(3) Uani 1 4 d S
N4 N 0.5000 1.5000 0.0000 0.084(5) Uani 1 4 d SRD
C7 C 0.4353(6) 1.2659(5) 0.3310(5) 0.0305(11) Uani 1 1 d .
C1 C 0.2846(6) 1.1873(5) 0.2208(5) 0.0361(13) Uani 1 1 d .
C6 C 0.2496(6) 1.3194(6) 0.2539(5) 0.0365(13) Uani 1 1 d .
C2 C 0.2015(7) 1.1157(7) 0.1529(6) 0.0532(18) Uani 1 1 d .
H2B H 0.2218 1.0289 0.1326 0.064 Uiso 1 1 calc R
C3 C 0.0878(8) 1.1773(8) 0.1165(7) 0.065(2) Uani 1 1 d .
H3C H 0.0322 1.1320 0.0688 0.078 Uiso 1 1 calc R
C5 C 0.1331(6) 1.3774(7) 0.2169(6) 0.0505(17) Uani 1 1 d .
H5A H 0.1098 1.4632 0.2379 0.061 Uiso 1 1 calc R
C10 C 0.9707(12) 1.1145(9) 0.4236(9) 0.086(3) Uani 1 1 d .
H10A H 1.0481 1.1292 0.3781 0.103 Uiso 1 1 calc R
H10B H 0.8976 1.0891 0.3766 0.103 Uiso 1 1 calc R
C4 C 0.0533(8) 1.3061(8) 0.1491(7) 0.065(2) Uani 1 1 d .
H4C H -0.0255 1.3437 0.1241 0.078 Uiso 1 1 calc R
C11 C 0.9360(11) 1.2417(11) 0.4782(12) 0.103(4) Uani 1 1 d .
H11A H 0.9187 1.3087 0.4244 0.155 Uiso 1 1 calc R
H11B H 1.0088 1.2695 0.5234 0.155 Uiso 1 1 calc R
H11C H 0.8581 1.2292 0.5222 0.155 Uiso 1 1 calc R
C9 C 0.653(2) 1.323(2) 0.0857(15) 0.204(9) Uiso 1 1 d D
H9A H 0.6563 1.2741 0.1528 0.307 Uiso 1 1 calc R
H9B H 0.7196 1.3912 0.0865 0.307 Uiso 1 1 calc R
H9C H 0.6697 1.2631 0.0263 0.307 Uiso 1 1 calc R
C8 C 0.522(2) 1.3825(9) 0.0731(8) 0.305(17) Uiso 1 1 d D
H8B H 0.4927 1.4083 0.1450 0.366 Uiso 1 1 calc R
H8A H 0.4629 1.3126 0.0486 0.366 Uiso 1 1 calc R

loop_
_atom_site_aniso_label
_atom_site_aniso_U_11
_atom_site_aniso_U_22
_atom_site_aniso_U_33
_atom_site_aniso_U_23
_atom_site_aniso_U_13
_atom_site_aniso_U_12
Cu2 0.0321(3) 0.0270(3) 0.0475(4) 0.0076(3) 0.0026(3) 0.0044(3)
Cu1 0.0394(5) 0.0236(4) 0.0431(5) 0.000 0.000 0.0102(4)
S1 0.0324(6) 0.0250(6) 0.0460(8) -0.0001(6) -0.0076(6) 0.0051(5)
N1 0.038(2) 0.024(2) 0.037(2) -0.0066(19) -0.008(2) 0.0080(18)
N2 0.035(2) 0.025(2) 0.040(3) -0.0019(19) -0.005(2) 0.010(2)
N3 0.056(4) 0.056(4) 0.063(8) 0.000 0.000 0.000
N4 0.110(8) 0.110(8) 0.034(7) 0.000 0.000 0.000
C7 0.034(3) 0.021(2) 0.036(3) -0.002(2) -0.003(2) 0.004(2)
C1 0.042(3) 0.028(3) 0.038(3) -0.006(2) -0.011(3) 0.007(2)
C6 0.035(3) 0.036(3) 0.039(3) -0.005(2) -0.006(2) 0.011(2)
C2 0.057(4) 0.042(3) 0.061(4) -0.019(3) -0.020(4) 0.012(3)
C3 0.064(5) 0.053(4) 0.077(6) -0.026(4) -0.034(4) 0.013(4)
C5 0.042(3) 0.042(3) 0.067(4) -0.012(3) -0.018(3) 0.023(3)
C10 0.096(7) 0.074(5) 0.089(6) 0.010(6) 0.001(6) 0.011(5)
C4 0.053(4) 0.063(5) 0.079(6) -0.014(4) -0.023(4) 0.030(4)
C11 0.080(7) 0.075(7) 0.154(11) -0.022(8) -0.015(7) 0.005(6)

loop_
_atom_type_symbol
_atom_type_description
_atom_type_scat_dispersion_real
_atom_type_scat_dispersion_imag
_atom_type_scat_source
C C 0.0033 0.0016 'International Tables Vol C Tables 4.2.6.8 and 6.1.1.4'
H H 0.0000 0.0000 'International Tables Vol C Tables 4.2.6.8 and 6.1.1.4'
N N 0.0061 0.0033 'International Tables Vol C Tables 4.2.6.8 and 6.1.1.4'
S S 0.1246 0.1234 'International Tables Vol C Tables 4.2.6.8 and 6.1.1.4'
Cu Cu 0.3201 1.2651 'International Tables Vol C Tables 4.2.6.8 and 6.1.1.4'

loop_
_geom_angle_atom_site_label_1
_geom_angle_atom_site_label_2
_geom_angle_atom_site_label_3
_geom_angle
_geom_angle_site_symmetry_1
_geom_angle_site_symmetry_3
N2 Cu2 S1 138.50(15) 2_685 .
N2 Cu2 S1 101.12(15) 2_685 4_766
S1 Cu2 S1 120.33(4) . 4_766
N2 Cu2 Cu2 91.13(14) 2_685 4_766
S1 Cu2 Cu2 115.65(5) . 4_766
S1 Cu2 Cu2 50.70(4) 4_766 4_766
N2 Cu2 Cu2 144.28(13) 2_685 3_476
S1 Cu2 Cu2 55.51(5) . 3_476
S1 Cu2 Cu2 78.90(5) 4_766 3_476
Cu2 Cu2 Cu2 60.90(3) 4_766 3_476
N2 Cu2 Cu2 87.90(14) 2_685 2_685
S1 Cu2 Cu2 80.47(4) . 2_685
S1 Cu2 Cu2 109.59(4) 4_766 2_685
Cu2 Cu2 Cu2 59.551(15) 4_766 2_685
Cu2 Cu2 Cu2 59.551(15) 3_476 2_685
N1 Cu1 N1 179.7(3) 2_675 .
C7 S1 Cu2 105.49(18) . .
C7 S1 Cu2 102.04(19) . 3_476
Cu2 S1 Cu2 73.79(5) . 3_476
C7 N1 C1 105.3(4) . .
C7 N1 Cu1 124.4(4) . .
C1 N1 Cu1 130.1(4) . .
C7 N2 C6 105.2(4) . .
C7 N2 Cu2 119.4(4) . 2_685
C6 N2 Cu2 133.9(4) . 2_685
C10 N3 C10 112.7(4) 3_576 2_775
C10 N3 C10 103.3(8) 3_576 4_756
C10 N3 C10 112.7(4) 2_775 4_756
C10 N3 C10 112.7(4) 3_576 .
C10 N3 C10 103.3(8) 2_775 .
C10 N3 C10 112.7(4) 4_756 .
C8 N4 C8 111.0(5) 3_475 2_685
C8 N4 C8 106.4(10) 3_475 4_765
C8 N4 C8 111.0(5) 2_685 4_765
C8 N4 C8 111.0(5) 3_475 .
C8 N4 C8 106.4(10) 2_685 .
C8 N4 C8 111.0(5) 4_765 .
N2 C7 N1 114.3(5) . .
N2 C7 S1 123.7(4) . .
N1 C7 S1 122.0(4) . .
C2 C1 N1 132.6(5) . .
C2 C1 C6 120.4(5) . .
N1 C1 C6 107.0(5) . .
C5 C6 N2 131.5(5) . .
C5 C6 C1 120.3(6) . .
N2 C6 C1 108.3(5) . .
C3 C2 C1 117.7(6) . .
C2 C3 C4 121.9(7) . .
C4 C5 C6 118.6(6) . .
C11 C10 N3 114.7(9) . .
C5 C4 C3 121.2(6) . .
C9 C8 N4 121.7(14) . .

loop_
_geom_bond_atom_site_label_1
_geom_bond_atom_site_label_2
_geom_bond_distance
_geom_bond_site_symmetry_2
Cu2 N2 1.965(5) 2_685
Cu2 S1 2.2346(15) .
Cu2 S1 2.3799(17) 4_766
Cu2 Cu2 2.7727(13) 4_766
Cu2 Cu2 2.7727(13) 3_476
Cu2 Cu2 2.8102(13) 2_685
Cu1 N1 1.847(4) 2_675
Cu1 N1 1.847(4) .
S1 C7 1.741(6) .
S1 Cu2 2.3799(17) 3_476
N1 C7 1.361(7) .
N1 C1 1.383(7) .
N2 C7 1.341(7) .
N2 C6 1.381(7) .
N2 Cu2 1.965(5) 2_685
N3 C10 1.515(9) 3_576
N3 C10 1.515(9) 2_775
N3 C10 1.515(9) 4_756
N3 C10 1.515(9) .
N4 C8 1.502(4) 3_475
N4 C8 1.502(4) 2_685
N4 C8 1.502(4) 4_765
N4 C8 1.502(4) .
C1 C2 1.383(9) .
C1 C6 1.432(8) .
C6 C5 1.385(8) .
C2 C3 1.375(10) .
C3 C4 1.399(10) .
C5 C4 1.361(11) .
C10 C11 1.486(14) .
C9 C8 1.453(10) .
